data_7244340
loop_
_publ_author_name
'Wang, Xiang'
'Lin, Jiafeng'
'Li, Huan'
'Wang, Chenying'
'Wang, Xiuli'

_publ_section_title
;
 Carbazole-based bis-imidazole ligand-involved synthesis of
 inorganic--organic hybrid polyoxometalates as electrochemical sensors for
 detecting bromate and efficient catalysts for selective oxidation of
 thioether
;
_journal_issue 8
_journal_name_full 'RSC Advances'
_journal_page_first 4437
_journal_page_last 4445
_journal_paper_doi 10.1039/D1RA08861K
_journal_volume 12
_journal_year 2022
_chemical_formula_moiety 'C36 H32 Cu Mo8 N10 O28, H2 O'
_chemical_formula_sum 'C36 H42 Cu Mo8 N10 O29'
_chemical_formula_weight 1901.80
_space_group_crystal_system monoclinic
_space_group_IT_number 15
_space_group_name_Hall '-C 2yc'
_space_group_name_H-M_alt 'C 1 2/c 1'
_atom_sites_solution_hydrogens mixed
_audit_creation_date 2022-01-20
_audit_creation_method
;
Olex2 1.3-alpha
(compiled 2020.05.22 svn.r1d9e7f8d for OlexSys, GUI svn.r6115)
;
_audit_update_record
;
2022-01-25 deposited with the CCDC.	2022-01-27 downloaded from the CCDC.
;
_cell_angle_alpha 90
_cell_angle_beta 95.4410(10)
_cell_angle_gamma 90
_cell_formula_units_Z 4
_cell_length_a 8.4459(4)
_cell_length_b 24.3390(11)
_cell_length_c 24.7639(11)
_cell_measurement_reflns_used 2849
_cell_measurement_temperature 273.15
_cell_measurement_theta_max 26.41
_cell_measurement_theta_min 2.35
_cell_volume 5067.6(4)
_computing_cell_refinement 'SAINT+ Ver. 2016.5-0 (Bruker-AXS, 2016)'
_computing_data_collection 'APEX3 Ver. 2016.5-0 (Bruker-AXS, 2016)'
_computing_data_reduction 'SAINT+ Ver. 2016.5-0 (Bruker-AXS, 2016)'
_computing_molecular_graphics 'Olex2 1.3-alpha (Dolomanov et al., 2009)'
_computing_publication_material 'Olex2 1.3-alpha (Dolomanov et al., 2009)'
_computing_structure_refinement 'SHELXL 2018/3 (Sheldrick, 2015)'
_computing_structure_solution 'XT (Sheldrick, 2015a)'
_diffrn_ambient_temperature 273.15
_diffrn_detector_area_resol_mean 7.9
_diffrn_detector_type 'Bruker APEX II'
_diffrn_measured_fraction_theta_full 1.000
_diffrn_measured_fraction_theta_max 0.999
_diffrn_measurement_device 'three-circle diffractometer'
_diffrn_measurement_device_type 'Bruker APEX-II CCD'
_diffrn_measurement_method '\f and \w scans'
_diffrn_radiation_type MoK\a
_diffrn_radiation_wavelength 0.71073
_diffrn_reflns_av_R_equivalents 0.0493
_diffrn_reflns_av_unetI/netI 0.0557
_diffrn_reflns_Laue_measured_fraction_full 1.000
_diffrn_reflns_Laue_measured_fraction_max 0.999
_diffrn_reflns_limit_h_max 10
_diffrn_reflns_limit_h_min -10
_diffrn_reflns_limit_k_max 22
_diffrn_reflns_limit_k_min -30
_diffrn_reflns_limit_l_max 31
_diffrn_reflns_limit_l_min -26
_diffrn_reflns_number 16628
_diffrn_reflns_point_group_measured_fraction_full 1.000
_diffrn_reflns_point_group_measured_fraction_max 0.999
_diffrn_reflns_theta_full 25.242
_diffrn_reflns_theta_max 26.677
_diffrn_reflns_theta_min 1.652
_diffrn_standards_number 0
_exptl_absorpt_coefficient_mu 2.427
_exptl_absorpt_correction_T_max 0.615
_exptl_absorpt_correction_T_min 0.564
_exptl_absorpt_correction_type multi-scan
_exptl_absorpt_process_details
;
SADABS-2016/2 (Krause et al., 2015) was used for absorption correction.
;
_exptl_crystal_colour green
_exptl_crystal_colour_primary green
_exptl_crystal_density_diffrn 2.493
_exptl_crystal_density_method 'not measured'
_exptl_crystal_description block
_exptl_crystal_F_000 3668.0
_exptl_crystal_size_max 0.22
_exptl_crystal_size_mid 0.06
_exptl_crystal_size_min 0.05
_refine_diff_density_max 0.619
_refine_diff_density_min -1.157
_refine_diff_density_rms 0.135
_refine_ls_extinction_method none
_refine_ls_goodness_of_fit_ref 1.013
_refine_ls_hydrogen_treatment mixed
_refine_ls_matrix_type full
_refine_ls_number_parameters 392
_refine_ls_number_reflns 5364
_refine_ls_number_restraints 2
_refine_ls_restrained_S_all 1.012
_refine_ls_R_factor_all 0.0620
_refine_ls_R_factor_gt 0.0352
_refine_ls_shift/su_max 0.001
_refine_ls_shift/su_mean 0.000
_refine_ls_structure_factor_coef Fsqd
_refine_ls_weighting_details 'w=1/[\s^2^(Fo^2^)+(0.0329P)^2^+1.5361P] where P=(Fo^2^+2Fc^2^)/3'
_refine_ls_weighting_scheme calc
_refine_ls_wR_factor_gt 0.0695
_refine_ls_wR_factor_ref 0.0782
_reflns_Friedel_coverage 0.000
_reflns_number_gt 3871
_reflns_number_total 5367
_reflns_threshold_expression 'I > 2\s(I)'
_cod_data_source_file d1ra08861k2.cif
_cod_data_source_block 2
_cod_database_code 7244340
_shelx_shelxl_version_number 2018/3
_shelx_space_group_comment
;
The symmetry employed for this shelxl refinement is uniquely defined
by the following loop, which should always be used as a source of
symmetry information in preference to the above space-group names.
They are only intended as comments.
;
_olex2_refinement_description
;
1. Fixed Uiso
 At 1.2 times of:
  All C(H) groups, All N(H) groups
 At 1.5 times of:
  All O(H,H) groups
2. Restrained distances
 H2WA-N4
 2.5 with sigma of 0.02
 H2WA-O2W
 0.95 with sigma of 0.02
3. Others
 Fixed Sof: H1WA(0.5) H1WB(0.5)
4.a Free rotating group:
 O1W(H1WA,H1WB)
4.b Aromatic/amide H refined with riding coordinates:
 N2(H2), N1(H1), C17(H17), C14(H14), C13(H13), C11(H11), C10(H10), C9(H9),
 C8(H8), C5(H5), C4(H4), C3(H3), C2(H2A), C1(H1A)
;
_olex2_submission_special_instructions 'No special instructions were received'

loop_
_space_group_symop_operation_xyz
'x, y, z'
'-x, y, -z+1/2'
'x+1/2, y+1/2, z'
'-x+1/2, y+1/2, -z+1/2'
'-x, -y, -z'
'x, -y, z-1/2'
'-x+1/2, -y+1/2, -z'
'x+1/2, -y+1/2, z-1/2'

loop_
_atom_site_label
_atom_site_type_symbol
_atom_site_fract_x
_atom_site_fract_y
_atom_site_fract_z
_atom_site_U_iso_or_equiv
_atom_site_adp_type
_atom_site_occupancy
_atom_site_site_symmetry_order
_atom_site_calc_flag
_atom_site_refinement_flags_posn
_atom_site_refinement_flags_adp
_atom_site_refinement_flags_occupancy
_atom_site_disorder_assembly
_atom_site_disorder_group
O13 O 0.0334(4) 0.19348(13) 0.57304(14) 0.0253(8) Uani 1 1 d . . . . .
O12 O 0.1940(4) 0.36071(12) 0.40605(14) 0.0262(8) Uani 1 1 d . . . . .
O11 O 0.0646(4) 0.16730(13) 0.37684(15) 0.0304(9) Uani 1 1 d . . . . .
O10 O -0.1161(4) 0.20857(13) 0.47226(14) 0.0271(9) Uani 1 1 d . . . . .
O9 O 0.0752(5) 0.28747(15) 0.32933(16) 0.0379(10) Uani 1 1 d . . . . .
O2W O 0.0963(5) 0.49383(18) 0.58021(16) 0.0329(10) Uani 1 1 d D . . . .
O8 O 0.0429(5) 0.40755(13) 0.48770(15) 0.0303(9) Uani 1 1 d . . . . .
O7 O 0.3462(4) 0.11666(13) 0.39886(15) 0.0306(9) Uani 1 1 d . . . . .
O6 O -0.1111(4) 0.32822(14) 0.42744(15) 0.0335(9) Uani 1 1 d . . . . .
O5 O 0.3592(5) 0.33130(15) 0.31524(16) 0.0409(10) Uani 1 1 d . . . . .
N5 N 0.4094(5) 0.51326(15) 0.42641(17) 0.0216(10) Uani 1 1 d . . . . .
N4 N 0.2077(5) 0.51700(16) 0.47561(17) 0.0248(10) Uani 1 1 d D . . . .
O1W O 0.000000 0.3672(3) 0.250000 0.0502(18) Uani 1 2 d GS T P . .
H1WA H -0.015316 0.347143 0.221889 0.075 Uiso 0.5 1 d G U P . .
H1WB H 0.099414 0.365039 0.259090 0.075 Uiso 0.5 1 d G U P . .
N3 N 0.7969(5) 0.67255(18) 0.19040(18) 0.0301(11) Uani 1 1 d . . . . .
N2 N 0.7776(6) 0.7465(2) 0.1427(2) 0.0451(14) Uani 1 1 d . . . . .
H2 H 0.767035 0.768184 0.115177 0.054 Uiso 1 1 calc R U . . .
N1 N 0.7685(6) 0.45635(18) 0.2586(2) 0.0388(13) Uani 1 1 d . . . . .
H1 H 0.804360 0.425816 0.247215 0.047 Uiso 1 1 calc R U . . .
C18 C 0.6433(6) 0.5186(2) 0.3085(2) 0.0222(11) Uani 1 1 d . . . . .
C17 C 0.5535(6) 0.53535(19) 0.3494(2) 0.0196(11) Uani 1 1 d . . . . .
H17 H 0.526150 0.572090 0.353026 0.024 Uiso 1 1 calc R U . . .
C16 C 0.7937(6) 0.6162(2) 0.2062(2) 0.0270(12) Uani 1 1 d . . . . .
C15 C 0.7872(7) 0.5074(2) 0.2357(2) 0.0281(13) Uani 1 1 d . . . . .
C14 C 0.2961(7) 0.5643(2) 0.4833(2) 0.0313(13) Uani 1 1 d . . . . .
H14 H 0.273600 0.593229 0.505866 0.038 Uiso 1 1 calc R U . . .
C13 C 0.7785(7) 0.6919(3) 0.1399(2) 0.0391(15) Uani 1 1 d . . . . .
H13 H 0.768178 0.670961 0.108337 0.047 Uiso 1 1 calc R U . . .
C12 C 0.7116(6) 0.5473(2) 0.2656(2) 0.0252(12) Uani 1 1 d . . . . .
C11 C 0.7150(6) 0.6022(2) 0.2506(2) 0.0267(12) Uani 1 1 d . . . . .
H11 H 0.665554 0.628934 0.270046 0.032 Uiso 1 1 calc R U . . .
C10 C 0.2798(6) 0.4874(2) 0.4404(2) 0.0286(13) Uani 1 1 d . . . . .
H10 H 0.244966 0.453308 0.427201 0.034 Uiso 1 1 calc R U . . .
C9 C 0.4187(7) 0.5621(2) 0.4535(2) 0.0299(13) Uani 1 1 d . . . . .
H9 H 0.496370 0.588932 0.451414 0.036 Uiso 1 1 calc R U . . .
Mo1 Mo 0.25766(6) 0.30030(2) 0.36205(2) 0.02579(12) Uani 1 1 d . . . . .
Mo2 Mo 0.06647(5) 0.34318(2) 0.46221(2) 0.02149(12) Uani 1 1 d . . . . .
Mo3 Mo 0.24754(5) 0.17647(2) 0.40987(2) 0.02086(12) Uani 1 1 d . . . . .
Mo4 Mo 0.05853(5) 0.22019(2) 0.50893(2) 0.01673(11) Uani 1 1 d . . . . .
Cu1 Cu 0.000000 0.500000 0.500000 0.0258(2) Uani 1 2 d S . P . .
O4 O 0.0408(4) 0.29775(13) 0.52747(13) 0.0208(8) Uani 1 1 d . . . . .
O3 O 0.1834(4) 0.26007(12) 0.44738(13) 0.0192(7) Uani 1 1 d . . . . .
O2 O 0.1872(4) 0.16049(12) 0.48460(13) 0.0197(8) Uani 1 1 d . . . . .
O1 O 0.3392(4) 0.22622(13) 0.36377(14) 0.0273(8) Uani 1 1 d . . . . .
C8 C 0.8674(7) 0.5225(2) 0.1909(2) 0.0355(14) Uani 1 1 d . . . . .
H8 H 0.918380 0.496305 0.171299 0.043 Uiso 1 1 calc R U . . .
C7 C 0.5058(6) 0.49638(19) 0.3847(2) 0.0229(12) Uani 1 1 d . . . . .
C6 C 0.6822(7) 0.4627(2) 0.3031(2) 0.0279(12) Uani 1 1 d . . . . .
C5 C 0.8685(7) 0.5770(2) 0.1767(2) 0.0343(14) Uani 1 1 d . . . . .
H5 H 0.920071 0.587909 0.146926 0.041 Uiso 1 1 calc R U . . .
C4 C 0.6335(8) 0.4239(2) 0.3387(3) 0.0410(16) Uani 1 1 d . . . . .
H4 H 0.659457 0.387015 0.335240 0.049 Uiso 1 1 calc R U . . .
C3 C 0.8062(7) 0.7171(2) 0.2256(2) 0.0388(15) Uani 1 1 d . . . . .
H3 H 0.817499 0.715424 0.263294 0.047 Uiso 1 1 calc R U . . .
C2 C 0.5457(7) 0.4412(2) 0.3795(2) 0.0361(15) Uani 1 1 d . . . . .
H2A H 0.512286 0.415680 0.403962 0.043 Uiso 1 1 calc R U . . .
C1 C 0.7959(8) 0.7629(3) 0.1953(3) 0.0496(18) Uani 1 1 d . . . . .
H1A H 0.800438 0.798920 0.207970 0.059 Uiso 1 1 calc R U . . .
H2WA H 0.201(5) 0.508(4) 0.5765(9) 0.19(6) Uiso 1 1 d D . . . .
H2WB H 0.111(10) 0.462(3) 0.589(3) 0.10(3) Uiso 1 1 d . . . . .

loop_
_atom_site_aniso_label
_atom_site_aniso_U_11
_atom_site_aniso_U_22
_atom_site_aniso_U_33
_atom_site_aniso_U_23
_atom_site_aniso_U_13
_atom_site_aniso_U_12
O13 0.029(2) 0.0220(19) 0.026(2) -0.0025(15) 0.0078(17) -0.0047(15)
O12 0.032(2) 0.0180(18) 0.029(2) 0.0041(15) 0.0065(18) -0.0033(15)
O11 0.033(2) 0.025(2) 0.033(2) -0.0087(16) 0.0002(18) -0.0023(16)
O10 0.021(2) 0.028(2) 0.032(2) -0.0087(16) 0.0031(17) 0.0005(15)
O9 0.038(3) 0.040(2) 0.035(2) 0.0022(18) -0.003(2) -0.0013(18)
O2W 0.030(3) 0.036(3) 0.032(2) 0.0060(19) 0.0017(19) 0.0028(19)
O8 0.037(2) 0.0206(19) 0.034(2) -0.0006(16) 0.0111(18) 0.0025(16)
O7 0.036(2) 0.025(2) 0.033(2) -0.0045(17) 0.0116(18) 0.0037(16)
O6 0.030(2) 0.033(2) 0.037(2) -0.0008(18) -0.0007(19) -0.0001(17)
O5 0.054(3) 0.037(2) 0.034(2) 0.0022(19) 0.018(2) -0.011(2)
N5 0.022(2) 0.018(2) 0.027(2) -0.0016(18) 0.011(2) -0.0040(17)
N4 0.023(3) 0.022(2) 0.032(3) -0.002(2) 0.013(2) -0.0038(18)
O1W 0.056(5) 0.042(4) 0.050(5) 0.000 -0.014(4) 0.000
N3 0.027(3) 0.040(3) 0.023(3) 0.009(2) 0.001(2) -0.004(2)
N2 0.038(3) 0.055(4) 0.042(3) 0.030(3) 0.003(3) 0.000(3)
N1 0.050(3) 0.025(3) 0.044(3) -0.008(2) 0.020(3) 0.005(2)
C18 0.022(3) 0.023(3) 0.022(3) -0.002(2) 0.001(2) -0.002(2)
C17 0.020(3) 0.015(2) 0.024(3) -0.002(2) 0.006(2) -0.006(2)
C16 0.024(3) 0.034(3) 0.023(3) 0.006(2) 0.002(2) 0.000(2)
C15 0.029(3) 0.030(3) 0.027(3) -0.006(2) 0.006(2) 0.000(2)
C14 0.030(3) 0.027(3) 0.039(3) -0.006(3) 0.014(3) -0.009(2)
C13 0.032(4) 0.058(4) 0.026(3) 0.009(3) 0.001(3) -0.011(3)
C12 0.020(3) 0.033(3) 0.023(3) -0.001(2) 0.000(2) -0.009(2)
C11 0.026(3) 0.033(3) 0.022(3) -0.001(2) 0.007(2) 0.006(2)
C10 0.030(3) 0.020(3) 0.037(3) 0.004(2) 0.011(3) -0.006(2)
C9 0.033(3) 0.025(3) 0.034(3) -0.006(2) 0.014(3) -0.011(2)
Mo1 0.0323(3) 0.0234(3) 0.0223(3) -0.0007(2) 0.0057(2) -0.0032(2)
Mo2 0.0233(3) 0.0158(2) 0.0257(3) -0.00067(18) 0.0046(2) 0.00078(18)
Mo3 0.0243(3) 0.0176(2) 0.0216(2) -0.00545(18) 0.00689(19) -0.00343(18)
Mo4 0.0167(2) 0.0145(2) 0.0196(2) -0.00346(17) 0.00542(18) -0.00384(16)
Cu1 0.0243(5) 0.0265(5) 0.0277(5) -0.0004(4) 0.0089(4) -0.0027(4)
O4 0.021(2) 0.0197(18) 0.0229(19) -0.0060(15) 0.0097(15) -0.0003(14)
O3 0.0192(19) 0.0187(17) 0.0200(18) -0.0016(14) 0.0040(15) -0.0010(14)
O2 0.0193(19) 0.0162(17) 0.0241(19) -0.0039(14) 0.0048(15) -0.0036(14)
O1 0.032(2) 0.0233(19) 0.028(2) -0.0023(16) 0.0086(17) -0.0024(15)
C8 0.035(4) 0.045(4) 0.028(3) -0.005(3) 0.014(3) 0.004(3)
C7 0.019(3) 0.023(3) 0.027(3) -0.003(2) 0.006(2) 0.000(2)
C6 0.029(3) 0.029(3) 0.027(3) -0.004(2) 0.009(2) 0.000(2)
C5 0.026(3) 0.055(4) 0.024(3) 0.006(3) 0.012(3) 0.002(3)
C4 0.056(4) 0.017(3) 0.053(4) -0.005(3) 0.023(3) -0.001(3)
C3 0.048(4) 0.039(4) 0.031(3) 0.005(3) 0.009(3) -0.003(3)
C2 0.044(4) 0.023(3) 0.044(4) 0.004(3) 0.018(3) -0.007(3)
C1 0.054(5) 0.046(4) 0.049(4) 0.007(3) 0.008(4) -0.004(3)

loop_
_atom_type_symbol
_atom_type_description
_atom_type_scat_dispersion_real
_atom_type_scat_dispersion_imag
_atom_type_scat_source
C C 0.0033 0.0016 'International Tables Vol C Tables 4.2.6.8 and 6.1.1.4'
H H 0.0000 0.0000 'International Tables Vol C Tables 4.2.6.8 and 6.1.1.4'
Cu Cu 0.3201 1.2651 'International Tables Vol C Tables 4.2.6.8 and 6.1.1.4'
Mo Mo -1.6832 0.6857 'International Tables Vol C Tables 4.2.6.8 and 6.1.1.4'
N N 0.0061 0.0033 'International Tables Vol C Tables 4.2.6.8 and 6.1.1.4'
O O 0.0106 0.0060 'International Tables Vol C Tables 4.2.6.8 and 6.1.1.4'

loop_
_geom_angle_atom_site_label_1
_geom_angle_atom_site_label_2
_geom_angle_atom_site_label_3
_geom_angle
_geom_angle_site_symmetry_1
_geom_angle_site_symmetry_3
_geom_angle_publ_flag
Mo4 O13 Mo1 117.65(18) . 7_556 ?
Mo2 O12 Mo1 116.84(16) . . ?
Cu1 O2W H2WA 99.4(16) . . ?
Cu1 O2W H2WB 111(6) . . ?
H2WA O2W H2WB 104(8) . . ?
Mo2 O8 Cu1 166.0(2) . . ?
C10 N5 C9 107.0(4) . . ?
C10 N5 C7 125.9(4) . . ?
C9 N5 C7 126.4(4) . . ?
C14 N4 Cu1 128.8(4) . . ?
C10 N4 C14 105.6(5) . . ?
C10 N4 Cu1 124.9(4) . . ?
H1WA O1W H1WA 109.9 . 2 ?
H1WA O1W H1WB 104.5 2 2 ?
H1WA O1W H1WB 71.2 . 2 ?
H1WA O1W H1WB 104.5 . . ?
H1WB O1W H1WA 71.2 . 2 ?
H1WB O1W H1WB 172.9 . 2 ?
C13 N3 C16 126.4(5) . . ?
C13 N3 C3 108.0(5) . . ?
C3 N3 C16 125.4(5) . . ?
C13 N2 H2 125.0 . . ?
C13 N2 C1 110.1(5) . . ?
C1 N2 H2 125.0 . . ?
C15 N1 H1 125.8 . . ?
C15 N1 C6 108.4(4) . . ?
C6 N1 H1 125.8 . . ?
C17 C18 C12 133.3(5) . . ?
C17 C18 C6 120.2(5) . . ?
C6 C18 C12 106.6(5) . . ?
C18 C17 H17 120.8 . . ?
C7 C17 C18 118.5(5) . . ?
C7 C17 H17 120.8 . . ?
C11 C16 N3 118.6(5) . . ?
C11 C16 C5 121.8(5) . . ?
C5 C16 N3 119.7(5) . . ?
N1 C15 C12 109.1(5) . . ?
N1 C15 C8 130.0(5) . . ?
C8 C15 C12 120.9(5) . . ?
N4 C14 H14 125.3 . . ?
C9 C14 N4 109.3(5) . . ?
C9 C14 H14 125.3 . . ?
N3 C13 N2 107.8(5) . . ?
N3 C13 H13 126.1 . . ?
N2 C13 H13 126.1 . . ?
C15 C12 C18 106.8(5) . . ?
C11 C12 C18 133.2(5) . . ?
C11 C12 C15 120.0(5) . . ?
C16 C11 C12 118.3(5) . . ?
C16 C11 H11 120.9 . . ?
C12 C11 H11 120.9 . . ?
N5 C10 H10 124.6 . . ?
N4 C10 N5 110.8(5) . . ?
N4 C10 H10 124.6 . . ?
N5 C9 H9 126.4 . . ?
C14 C9 N5 107.2(5) . . ?
C14 C9 H9 126.4 . . ?
O13 Mo1 O3 70.37(12) 7_556 . ?
O12 Mo1 O13 77.88(14) . 7_556 ?
O12 Mo1 O3 73.28(12) . . ?
O9 Mo1 O13 162.82(17) . 7_556 ?
O9 Mo1 O12 96.92(17) . . ?
O9 Mo1 O3 92.46(16) . . ?
O9 Mo1 O1 98.31(17) . . ?
O5 Mo1 O13 92.59(17) . 7_556 ?
O5 Mo1 O12 103.51(17) . . ?
O5 Mo1 O9 104.6(2) . . ?
O5 Mo1 O3 162.96(16) . . ?
O5 Mo1 O1 103.29(18) . . ?
O1 Mo1 O13 78.18(13) . 7_556 ?
O1 Mo1 O12 144.57(14) . . ?
O1 Mo1 O3 74.28(13) . . ?
O12 Mo2 Mo4 120.59(10) . . ?
O12 Mo2 O4 147.04(14) . . ?
O12 Mo2 O3 78.28(13) . . ?
O12 Mo2 O2 83.39(14) . 7_556 ?
O8 Mo2 O12 99.20(16) . . ?
O8 Mo2 Mo4 135.61(13) . . ?
O8 Mo2 O4 100.63(15) . . ?
O8 Mo2 O3 159.15(15) . . ?
O8 Mo2 O2 87.49(15) . 7_556 ?
O6 Mo2 O12 102.33(17) . . ?
O6 Mo2 O8 104.82(18) . . ?
O6 Mo2 Mo4 86.28(12) . . ?
O6 Mo2 O4 97.71(16) . . ?
O6 Mo2 O3 95.90(15) . . ?
O6 Mo2 O2 165.19(14) . 7_556 ?
O4 Mo2 Mo4 35.00(9) . . ?
O4 Mo2 O3 73.83(12) . . ?
O4 Mo2 O2 71.51(12) . 7_556 ?
O3 Mo2 Mo4 42.31(8) . . ?
O3 Mo2 O2 71.67(11) . 7_556 ?
O2 Mo2 Mo4 79.09(8) 7_556 . ?
O11 Mo3 O7 104.28(17) . . ?
O11 Mo3 O4 163.93(15) . 7_556 ?
O11 Mo3 O3 94.13(14) . . ?
O11 Mo3 O2 96.90(16) . . ?
O11 Mo3 O1 101.60(17) . . ?
O7 Mo3 O4 88.91(15) . 7_556 ?
O7 Mo3 O3 160.79(15) . . ?
O7 Mo3 O2 98.76(15) . . ?
O7 Mo3 O1 102.49(17) . . ?
O3 Mo3 O4 72.06(11) . 7_556 ?
O2 Mo3 O4 71.62(12) . 7_556 ?
O2 Mo3 O3 73.21(12) . . ?
O1 Mo3 O4 84.10(13) . 7_556 ?
O1 Mo3 O3 78.68(13) . . ?
O1 Mo3 O2 147.25(14) . . ?
O13 Mo4 Mo2 133.04(11) . . ?
O13 Mo4 O4 97.32(15) . . ?
O13 Mo4 O3 81.22(14) . 7_556 ?
O13 Mo4 O3 156.39(14) . . ?
O13 Mo4 O2 97.07(15) . . ?
O10 Mo4 O13 104.61(17) . . ?
O10 Mo4 Mo2 90.54(12) . . ?
O10 Mo4 O4 101.94(15) . . ?
O10 Mo4 O3 99.00(15) . . ?
O10 Mo4 O3 174.14(15) . 7_556 ?
O10 Mo4 O2 101.22(15) . . ?
O4 Mo4 Mo2 35.72(10) . . ?
O4 Mo4 O3 77.60(13) . . ?
O4 Mo4 O3 77.63(12) . 7_556 ?
O3 Mo4 Mo2 85.78(7) 7_556 . ?
O3 Mo4 Mo2 45.58(8) . . ?
O3 Mo4 O3 75.17(13) . 7_556 ?
O2 Mo4 Mo2 123.62(10) . . ?
O2 Mo4 O4 148.58(14) . . ?
O2 Mo4 O3 78.05(13) . . ?
O2 Mo4 O3 77.17(12) . 7_556 ?
O2W Cu1 O2W 180.0(2) 5_566 . ?
O2W Cu1 O8 89.79(15) 5_566 . ?
O2W Cu1 O8 90.21(15) 5_566 5_566 ?
O2W Cu1 O8 89.78(15) . 5_566 ?
O2W Cu1 O8 90.21(15) . . ?
O8 Cu1 O8 180.0 . 5_566 ?
N4 Cu1 O2W 91.68(18) . . ?
N4 Cu1 O2W 88.32(18) . 5_566 ?
N4 Cu1 O2W 91.68(18) 5_566 5_566 ?
N4 Cu1 O2W 88.32(18) 5_566 . ?
N4 Cu1 O8 90.52(15) . . ?
N4 Cu1 O8 90.52(15) 5_566 5_566 ?
N4 Cu1 O8 89.48(15) 5_566 . ?
N4 Cu1 O8 89.48(15) . 5_566 ?
N4 Cu1 N4 180.0 . 5_566 ?
Mo2 O4 Mo3 104.77(14) . 7_556 ?
Mo4 O4 Mo2 109.28(15) . . ?
Mo4 O4 Mo3 110.18(14) . 7_556 ?
Mo2 O3 Mo1 86.29(10) . . ?
Mo2 O3 Mo3 162.99(15) . . ?
Mo2 O3 Mo4 97.94(11) . 7_556 ?
Mo3 O3 Mo1 85.25(11) . . ?
Mo3 O3 Mo4 96.90(12) . 7_556 ?
Mo4 O3 Mo1 90.75(11) 7_556 . ?
Mo4 O3 Mo1 164.41(15) . . ?
Mo4 O3 Mo2 92.10(12) . . ?
Mo4 O3 Mo3 92.09(11) . . ?
Mo4 O3 Mo4 104.82(12) . 7_556 ?
Mo3 O2 Mo2 103.59(14) . 7_556 ?
Mo4 O2 Mo2 110.18(14) . 7_556 ?
Mo4 O2 Mo3 109.86(15) . . ?
Mo3 O1 Mo1 116.64(19) . . ?
C15 C8 H8 121.0 . . ?
C5 C8 C15 118.0(5) . . ?
C5 C8 H8 121.0 . . ?
C17 C7 N5 118.7(4) . . ?
C17 C7 C2 121.2(5) . . ?
C2 C7 N5 120.1(5) . . ?
N1 C6 C18 109.2(5) . . ?
C4 C6 N1 130.0(5) . . ?
C4 C6 C18 120.8(5) . . ?
C16 C5 H5 119.5 . . ?
C8 C5 C16 121.1(5) . . ?
C8 C5 H5 119.5 . . ?
C6 C4 H4 120.8 . . ?
C2 C4 C6 118.3(5) . . ?
C2 C4 H4 120.8 . . ?
N3 C3 H3 126.2 . . ?
C1 C3 N3 107.5(6) . . ?
C1 C3 H3 126.2 . . ?
C7 C2 H2A 119.5 . . ?
C4 C2 C7 121.0(5) . . ?
C4 C2 H2A 119.5 . . ?
N2 C1 H1A 126.7 . . ?
C3 C1 N2 106.6(6) . . ?
C3 C1 H1A 126.7 . . ?

loop_
_geom_bond_atom_site_label_1
_geom_bond_atom_site_label_2
_geom_bond_distance
_geom_bond_site_symmetry_2
_geom_bond_publ_flag
O13 Mo1 2.277(3) 7_556 ?
O13 Mo4 1.747(3) . ?
O12 Mo1 1.936(3) . ?
O12 Mo2 1.887(4) . ?
O11 Mo3 1.693(4) . ?
O10 Mo4 1.681(3) . ?
O9 Mo1 1.700(4) . ?
O2W Cu1 2.079(4) . ?
O2W H2WA 0.96(2) . ?
O2W H2WB 0.81(8) . ?
O8 Mo2 1.708(3) . ?
O8 Cu1 2.304(3) . ?
O7 Mo3 1.712(3) . ?
O6 Mo2 1.697(4) . ?
O5 Mo1 1.684(4) . ?
N5 C10 1.337(6) . ?
N5 C9 1.364(6) . ?
N5 C7 1.434(6) . ?
N4 C14 1.375(6) . ?
N4 C10 1.322(7) . ?
N4 Cu1 1.953(4) . ?
O1W H1WA 0.85(14) 2 ?
O1W H1WA 0.8501 . ?
O1W H1WB 0.8501 . ?
O1W H1WB 0.850(15) 2 ?
N3 C16 1.426(6) . ?
N3 C13 1.331(7) . ?
N3 C3 1.388(7) . ?
N2 H2 0.8600 . ?
N2 C13 1.331(7) . ?
N2 C1 1.359(8) . ?
N1 H1 0.8600 . ?
N1 C15 1.382(6) . ?
N1 C6 1.386(7) . ?
C18 C17 1.383(7) . ?
C18 C12 1.436(7) . ?
C18 C6 1.410(7) . ?
C17 H17 0.9300 . ?
C17 C7 1.375(7) . ?
C16 C11 1.382(7) . ?
C16 C5 1.389(8) . ?
C15 C12 1.411(7) . ?
C15 C8 1.402(8) . ?
C14 H14 0.9300 . ?
C14 C9 1.329(8) . ?
C13 H13 0.9300 . ?
C12 C11 1.389(7) . ?
C11 H11 0.9300 . ?
C10 H10 0.9300 . ?
C9 H9 0.9300 . ?
Mo1 O3 2.463(3) . ?
Mo1 O1 1.929(3) . ?
Mo2 Mo4 3.2123(6) . ?
Mo2 O4 1.987(3) . ?
Mo2 O3 2.296(3) . ?
Mo2 O2 2.356(3) 7_556 ?
Mo3 O4 2.339(3) 7_556 ?
Mo3 O3 2.322(3) . ?
Mo3 O2 2.004(3) . ?
Mo3 O1 1.881(4) . ?
Mo4 O4 1.952(3) . ?
Mo4 O3 2.164(3) . ?
Mo4 O3 2.388(3) 7_556 ?
Mo4 O2 1.944(3) . ?
C8 H8 0.9300 . ?
C8 C5 1.374(8) . ?
C7 C2 1.394(7) . ?
C6 C4 1.382(8) . ?
C5 H5 0.9300 . ?
C4 H4 0.9300 . ?
C4 C2 1.374(8) . ?
C3 H3 0.9300 . ?
C3 C1 1.342(8) . ?
C2 H2A 0.9300 . ?
C1 H1A 0.9300 . ?

loop_
_geom_torsion_atom_site_label_1
_geom_torsion_atom_site_label_2
_geom_torsion_atom_site_label_3
_geom_torsion_atom_site_label_4
_geom_torsion
_geom_torsion_site_symmetry_1
_geom_torsion_site_symmetry_2
_geom_torsion_site_symmetry_3
_geom_torsion_site_symmetry_4
_geom_torsion_publ_flag
O11 Mo3 O1 Mo1 71.0(2) . . . . ?
O7 Mo3 O1 Mo1 178.64(19) . . . . ?
N5 C7 C2 C4 177.9(5) . . . . ?
N4 C14 C9 N5 0.0(7) . . . . ?
N3 C16 C11 C12 179.7(4) . . . . ?
N3 C16 C5 C8 -180.0(5) . . . . ?
N3 C3 C1 N2 1.1(8) . . . . ?
N1 C15 C12 C18 -0.4(6) . . . . ?
N1 C15 C12 C11 179.5(5) . . . . ?
N1 C15 C8 C5 -179.6(6) . . . . ?
N1 C6 C4 C2 -178.9(6) . . . . ?
C18 C17 C7 N5 -178.5(4) . . . . ?
C18 C17 C7 C2 -0.3(8) . . . . ?
C18 C12 C11 C16 179.8(5) . . . . ?
C18 C6 C4 C2 0.2(9) . . . . ?
C17 C18 C12 C15 -178.5(5) . . . . ?
C17 C18 C12 C11 1.7(10) . . . . ?
C17 C18 C6 N1 178.5(5) . . . . ?
C17 C18 C6 C4 -0.8(8) . . . . ?
C17 C7 C2 C4 -0.3(9) . . . . ?
C16 N3 C13 N2 175.5(5) . . . . ?
C16 N3 C3 C1 -176.1(5) . . . . ?
C15 N1 C6 C18 0.6(6) . . . . ?
C15 N1 C6 C4 179.9(6) . . . . ?
C15 C12 C11 C16 0.0(8) . . . . ?
C15 C8 C5 C16 0.6(8) . . . . ?
C14 N4 C10 N5 1.0(6) . . . . ?
C13 N3 C16 C11 -138.5(6) . . . . ?
C13 N3 C16 C5 41.2(8) . . . . ?
C13 N3 C3 C1 -1.1(7) . . . . ?
C13 N2 C1 C3 -0.8(8) . . . . ?
C12 C18 C17 C7 180.0(5) . . . . ?
C12 C18 C6 N1 -0.8(6) . . . . ?
C12 C18 C6 C4 179.8(5) . . . . ?
C12 C15 C8 C5 -0.7(8) . . . . ?
C11 C16 C5 C8 -0.2(9) . . . . ?
C10 N5 C9 C14 0.6(6) . . . . ?
C10 N5 C7 C17 135.2(5) . . . . ?
C10 N5 C7 C2 -43.0(8) . . . . ?
C10 N4 C14 C9 -0.6(6) . . . . ?
C9 N5 C10 N4 -1.0(6) . . . . ?
C9 N5 C7 C17 -34.6(7) . . . . ?
C9 N5 C7 C2 147.2(5) . . . . ?
Mo1 O13 Mo4 O10 179.95(17) 7_556 . . . ?
Mo1 O13 Mo4 Mo2 -75.2(2) 7_556 . . . ?
Mo1 O13 Mo4 O4 -75.63(18) 7_556 . . . ?
Mo1 O13 Mo4 O3 0.58(15) 7_556 . . 7_556 ?
Mo1 O13 Mo4 O3 0.1(5) 7_556 . . . ?
Mo1 O13 Mo4 O2 76.37(18) 7_556 . . . ?
Mo1 O12 Mo2 O8 -179.7(2) . . . . ?
Mo1 O12 Mo2 O6 -72.2(2) . . . . ?
Mo1 O12 Mo2 Mo4 20.7(2) . . . . ?
Mo1 O12 Mo2 O4 53.9(3) . . . . ?
Mo1 O12 Mo2 O3 21.31(17) . . . . ?
Mo1 O12 Mo2 O2 93.90(19) . . . 7_556 ?
Cu1 O8 Mo2 O12 44.5(9) . . . . ?
Cu1 O8 Mo2 O6 -60.9(9) . . . . ?
Cu1 O8 Mo2 Mo4 -161.0(8) . . . . ?
Cu1 O8 Mo2 O4 -161.9(9) . . . . ?
Cu1 O8 Mo2 O3 125.7(8) . . . . ?
Cu1 O8 Mo2 O2 127.4(9) . . . 7_556 ?
Cu1 N4 C14 C9 -170.8(4) . . . . ?
Cu1 N4 C10 N5 171.7(3) . . . . ?
O4 Mo3 O1 Mo1 -93.80(19) 7_556 . . . ?
O3 Mo3 O1 Mo1 -20.96(17) . . . . ?
O2 Mo3 O1 Mo1 -52.1(4) . . . . ?
C8 C15 C12 C18 -179.4(5) . . . . ?
C8 C15 C12 C11 0.4(8) . . . . ?
C7 N5 C10 N4 -172.4(4) . . . . ?
C7 N5 C9 C14 172.0(5) . . . . ?
C6 N1 C15 C12 -0.2(6) . . . . ?
C6 N1 C15 C8 178.8(6) . . . . ?
C6 C18 C17 C7 0.8(7) . . . . ?
C6 C18 C12 C15 0.7(6) . . . . ?
C6 C18 C12 C11 -179.1(6) . . . . ?
C6 C4 C2 C7 0.3(9) . . . . ?
C5 C16 C11 C12 -0.1(8) . . . . ?
C3 N3 C16 C11 35.5(8) . . . . ?
C3 N3 C16 C5 -144.7(6) . . . . ?
C3 N3 C13 N2 0.6(7) . . . . ?
C1 N2 C13 N3 0.1(7) . . . . ?
